data_4306211
loop_
_publ_author_name
'Victor I. Ovcharenko'
'Galina V. Romanenko'
'Ksenia Yu. Maryunina'
'Artem S. Bogomyakov'
'Elena V. Gorelik'

_publ_section_title
;
Thermally Induced Magnetic Anomalies in Solvates of the
Bis(hexafluoroacetylacetonate)copper(II) Complex with Pyrazolyl-Substituted
Nitronyl Nitroxide
;
_journal_name_full 'Inorganic Chemistry'
_journal_page_first 9537
_journal_page_last 9552
_journal_paper_doi 10.1021/ic8011074
_journal_volume 47
_journal_year 2008
_chemical_formula_sum 'C26 H29.5 Cu F12 I0.5 N4 O6'
_chemical_formula_weight 849.03
_chemical_name_systematic
; 
 catena-(bis(m2-4,4,5,5-Tetramethyl-2-
 (1-butylpyrazole-4-yl)-4,5-dihydro-1H-
 imidazol-3-oxide-1-oxyl)-tetrakis(1,
 1,1,5,5,5-hexafluoropentan-2,4-
 dionato)-di-copper(ii)) iodobutane solvate 
;
_space_group_IT_number 2
_symmetry_cell_setting triclinic
_symmetry_space_group_name_Hall '-P 1'
_symmetry_space_group_name_H-M 'P -1'
_atom_sites_solution_hydrogens geom
_atom_sites_solution_primary direct
_atom_sites_solution_secondary difmap
_audit_creation_method SHELXL-97
_cell_angle_alpha 98.481(3)
_cell_angle_beta 111.726(3)
_cell_angle_gamma 97.182(3)
_cell_formula_units_Z 2
_cell_length_a 10.7839(18)
_cell_length_b 13.273(2)
_cell_length_c 13.554(2)
_cell_measurement_reflns_used 4051
_cell_measurement_temperature 240(2)
_cell_measurement_theta_max 22.28
_cell_measurement_theta_min 2.35
_cell_volume 1748.1(5)
_computing_cell_refinement 'Bruker SMART'
_computing_data_collection 'Bruker SMART'
_computing_data_reduction 'Bruker SAINT'
_computing_molecular_graphics 'Bruker SHELXTL'
_computing_publication_material 'Bruker SHELXTL'
_computing_structure_refinement 'SHELXL-97 (Sheldrick, 1997)'
_computing_structure_solution 'SHELXS-97 (Sheldrick, 1990)'
_diffrn_ambient_temperature 240(2)
_diffrn_measured_fraction_theta_full 0.997
_diffrn_measured_fraction_theta_max 0.997
_diffrn_measurement_device_type 'CCD area detector'
_diffrn_measurement_method 'phi and omega scans'
_diffrn_radiation_monochromator graphite
_diffrn_radiation_source 'fine-focus sealed tube'
_diffrn_radiation_type MoK\a
_diffrn_radiation_wavelength 0.71073
_diffrn_reflns_av_R_equivalents 0.0558
_diffrn_reflns_av_sigmaI/netI 0.0566
_diffrn_reflns_limit_h_max 11
_diffrn_reflns_limit_h_min -11
_diffrn_reflns_limit_k_max 14
_diffrn_reflns_limit_k_min -14
_diffrn_reflns_limit_l_max 15
_diffrn_reflns_limit_l_min -14
_diffrn_reflns_number 13711
_diffrn_reflns_theta_full 23.30
_diffrn_reflns_theta_max 23.30
_diffrn_reflns_theta_min 1.65
_exptl_absorpt_coefficient_mu 1.173
_exptl_absorpt_correction_type none
_exptl_crystal_colour dark
_exptl_crystal_density_diffrn 1.613
_exptl_crystal_density_meas 0
_exptl_crystal_density_method 'not measured'
_exptl_crystal_description prizm
_exptl_crystal_F_000 850
_exptl_crystal_size_max 0.80
_exptl_crystal_size_mid 0.20
_exptl_crystal_size_min 0.20
_refine_diff_density_max 0.628
_refine_diff_density_min -0.786
_refine_diff_density_rms 0.071
_refine_ls_extinction_method none
_refine_ls_goodness_of_fit_ref 0.965
_refine_ls_hydrogen_treatment mixed
_refine_ls_matrix_type full
_refine_ls_number_parameters 568
_refine_ls_number_reflns 5039
_refine_ls_number_restraints 5
_refine_ls_restrained_S_all 0.977
_refine_ls_R_factor_all 0.0682
_refine_ls_R_factor_gt 0.0539
_refine_ls_shift/su_max 0.422
_refine_ls_shift/su_mean 0.033
_refine_ls_structure_factor_coef Fsqd
_refine_ls_weighting_details 'calc w=1/[\s^2^(Fo^2^)+(0.1127P)^2^+0.0000P] where P=(Fo^2^+2Fc^2^)/3'
_refine_ls_weighting_scheme calc
_refine_ls_wR_factor_gt 0.1511
_refine_ls_wR_factor_ref 0.1609
_reflns_number_gt 3812
_reflns_number_total 5045
_reflns_threshold_expression >2sigma(I)
_cod_data_source_file ic8011074_si_001_11.cif
_cod_data_source_block Bu-I240
_cod_depositor_comments
;
The following automatic conversions were performed:
'_symmetry_cell_setting' value 'Triclinic' changed to 'triclinic'
according to '/home/saulius/struct/CIF-dictionaries/cif_core.dic'
dictionary named 'cif_core.dic' version 2.4.1 from 2010-06-29.

Automatic conversion script
Id: cif_fix_enum 1527 2010-12-29 10:47:43Z saulius 
;
_cod_original_formula_sum 'C26 H29.50 Cu F12 I0.50 N4 O6'
_cod_database_code 4306211

loop_
_symmetry_equiv_pos_as_xyz
'x, y, z'
'-x, -y, -z'

loop_
_atom_site_label
_atom_site_type_symbol
_atom_site_fract_x
_atom_site_fract_y
_atom_site_fract_z
_atom_site_U_iso_or_equiv
_atom_site_adp_type
_atom_site_occupancy
_atom_site_symmetry_multiplicity
_atom_site_calc_flag
_atom_site_refinement_flags
_atom_site_disorder_assembly
_atom_site_disorder_group
Cu1 Cu 0.5000 0.5000 1.0000 0.0423(2) Uani 1 2 d S . .
O1 O 0.3883(3) 0.58215(19) 1.0560(2) 0.0503(7) Uani 1 1 d . . .
C1 C 0.2416(5) 0.6239(4) 1.1383(5) 0.0719(13) Uani 1 1 d . . .
F1 F 0.3464(10) 0.6778(9) 1.2300(9) 0.116(4) Uani 0.50 1 d P . .
F2 F 0.1475(12) 0.5910(8) 1.1703(10) 0.133(4) Uani 0.50 1 d P . .
F3 F 0.2050(13) 0.6950(9) 1.0832(10) 0.139(5) Uani 0.50 1 d P . .
F1A F 0.2530(14) 0.7093(7) 1.1169(13) 0.134(5) Uani 0.50 1 d P . .
F2A F 0.2908(15) 0.6278(11) 1.2380(9) 0.155(5) Uani 0.50 1 d P . .
F3A F 0.1081(10) 0.5926(9) 1.1086(9) 0.114(4) Uani 0.50 1 d P . .
C2 C 0.2930(4) 0.5438(3) 1.0784(3) 0.0503(10) Uani 1 1 d . . .
C3 C 0.2313(4) 0.4408(3) 1.0550(4) 0.0596(11) Uani 1 1 d . . .
H3A H 0.1581 0.4231 1.0750 0.072 Uiso 1 1 calc R . .
C4 C 0.2730(4) 0.3625(3) 1.0032(3) 0.0505(10) Uani 1 1 d . . .
C5 C 0.1967(6) 0.2507(4) 0.9796(5) 0.0750(14) Uani 1 1 d . . .
F4 F 0.1640(13) 0.2029(8) 0.8834(9) 0.128(4) Uani 0.50 1 d P . .
F5 F 0.0848(11) 0.2452(8) 1.0047(12) 0.099(4) Uani 0.50 1 d P . .
F6 F 0.2786(19) 0.1913(11) 1.0416(15) 0.181(8) Uani 0.50 1 d P . .
F4A F 0.2787(12) 0.1927(8) 1.0084(14) 0.109(4) Uani 0.50 1 d P . .
F5A F 0.1256(14) 0.2347(11) 1.0295(12) 0.118(4) Uani 0.50 1 d P . .
F6A F 0.1212(14) 0.2222(10) 0.8763(9) 0.153(7) Uani 0.50 1 d P . .
O2 O 0.3683(3) 0.37173(19) 0.9715(2) 0.0513(7) Uani 1 1 d . . .
Cu2 Cu 0.0000 0.0000 0.5000 0.0480(2) Uani 1 2 d S . .
O3 O 0.0154(3) -0.04921(18) 0.6339(2) 0.0522(7) Uani 1 1 d . . .
C6 C -0.0092(6) -0.0611(4) 0.7962(4) 0.0732(14) Uani 1 1 d . . .
F7 F 0.1212(14) -0.0523(12) 0.8491(10) 0.127(5) Uani 0.50 1 d P . .
F8 F -0.1040(14) -0.1491(10) 0.7778(12) 0.115(5) Uani 0.50 1 d P . .
F9 F -0.0128(14) 0.0049(8) 0.8743(8) 0.093(4) Uani 0.50 1 d P . .
F7A F -0.0528(16) -0.1549(8) 0.7840(12) 0.110(5) Uani 0.50 1 d P . .
F8A F -0.0508(16) -0.0157(11) 0.8676(12) 0.131(5) Uani 0.50 1 d P . .
F9A F 0.108(2) -0.0889(14) 0.8214(10) 0.140(5) Uani 0.50 1 d P . .
C7 C -0.0482(5) -0.0222(3) 0.6904(3) 0.0530(11) Uani 1 1 d . . .
C8 C -0.1502(5) 0.0357(3) 0.6676(4) 0.0598(11) Uani 1 1 d . . .
H8A H -0.1896 0.0501 0.7181 0.072 Uiso 1 1 calc R . .
C9 C -0.1956(4) 0.0726(3) 0.5731(3) 0.0476(10) Uani 1 1 d . . .
C10 C -0.3093(5) 0.1341(4) 0.5531(4) 0.0610(12) Uani 1 1 d . . .
F10 F -0.2687(14) 0.2125(7) 0.5525(14) 0.146(5) Uani 0.50 1 d P . .
F11 F -0.3816(10) 0.1239(9) 0.6080(10) 0.107(4) Uani 0.50 1 d P . .
F12 F -0.4070(4) 0.0981(3) 0.4570(3) 0.1403(16) Uani 1 1 d . . .
F10A F -0.2653(11) 0.2421(6) 0.5553(9) 0.077(2) Uani 0.50 1 d P . .
F11A F -0.3507(12) 0.1443(10) 0.6339(9) 0.119(4) Uani 0.50 1 d P . .
O4 O -0.1534(3) 0.06397(19) 0.4979(2) 0.0484(7) Uani 1 1 d . . .
O01 O 0.4118(3) 0.5191(2) 0.8224(2) 0.0566(7) Uani 1 1 d . . .
N1 N 0.2870(3) 0.5280(2) 0.7703(3) 0.0486(8) Uani 1 1 d . . .
C01 C 0.2485(5) 0.6305(3) 0.7543(3) 0.0554(11) Uani 1 1 d . . .
C02 C 0.2973(5) 0.6588(3) 0.6664(4) 0.0773(14) Uani 1 1 d . . .
H02A H 0.3959 0.6723 0.6954 0.116 Uiso 1 1 calc R . .
H02B H 0.2650 0.7204 0.6448 0.116 Uiso 1 1 calc R . .
H02C H 0.2615 0.6015 0.6038 0.116 Uiso 1 1 calc R . .
C03 C 0.3206(5) 0.7119(3) 0.8589(4) 0.0691(13) Uani 1 1 d . . .
H03A H 0.4183 0.7193 0.8810 0.104 Uiso 1 1 calc R . .
H03B H 0.2952 0.6905 0.9154 0.104 Uiso 1 1 calc R . .
H03C H 0.2944 0.7778 0.8472 0.104 Uiso 1 1 calc R . .
C04 C 0.0919(4) 0.6008(3) 0.7137(3) 0.0526(10) Uani 1 1 d . . .
C05 C 0.0119(5) 0.6533(3) 0.6259(4) 0.0713(13) Uani 1 1 d . . .
H05A H -0.0846 0.6314 0.6074 0.107 Uiso 1 1 calc R . .
H05B H 0.0313 0.6342 0.5619 0.107 Uiso 1 1 calc R . .
H05C H 0.0377 0.7280 0.6518 0.107 Uiso 1 1 calc R . .
C06 C 0.0408(5) 0.6084(3) 0.8047(4) 0.0655(12) Uani 1 1 d . . .
H06A H -0.0579 0.5947 0.7737 0.098 Uiso 1 1 calc R . .
H06B H 0.0750 0.6776 0.8503 0.098 Uiso 1 1 calc R . .
H06C H 0.0728 0.5578 0.8480 0.098 Uiso 1 1 calc R . .
N2 N 0.0693(3) 0.4865(2) 0.6677(3) 0.0504(8) Uani 1 1 d . . .
O02 O -0.0480(3) 0.4323(2) 0.6089(2) 0.0641(8) Uani 1 1 d . . .
C07 C 0.1839(4) 0.4475(3) 0.7091(3) 0.0443(9) Uani 1 1 d . . .
C08 C 0.1943(4) 0.3416(3) 0.6890(3) 0.0414(9) Uani 1 1 d . . .
C09 C 0.0927(4) 0.2555(3) 0.6213(3) 0.0464(10) Uani 1 1 d . . .
H09A H 0.0014 0.2591 0.5825 0.056 Uiso 1 1 calc R . .
N3 N 0.1414(3) 0.1691(2) 0.6190(3) 0.0479(8) Uani 1 1 d . . .
N4 N 0.2755(3) 0.1981(2) 0.6863(3) 0.0520(9) Uani 1 1 d . . .
C041 C 0.3633(5) 0.1216(3) 0.7063(4) 0.0709(14) Uani 1 1 d . . .
H04A H 0.3116 0.0547 0.6581 0.085 Uiso 1 1 calc R . .
H04B H 0.4398 0.1429 0.6865 0.085 Uiso 1 1 calc R . .
C042 C 0.4159(9) 0.1072(6) 0.8142(6) 0.146(3) Uani 1 1 d . . .
H04C H 0.3409 0.0964 0.8383 0.175 Uiso 1 1 calc R . .
H04D H 0.4798 0.1705 0.8612 0.175 Uiso 1 1 calc R . .
C043 C 0.4913(11) 0.0119(9) 0.8284(8) 0.198(5) Uani 1 1 d . . .
H04E H 0.4620 -0.0286 0.8735 0.238 Uiso 1 1 calc R . .
H04F H 0.4655 -0.0333 0.7570 0.238 Uiso 1 1 calc R . .
C044 C 0.6104(13) 0.0394(8) 0.8689(13) 0.254(8) Uani 1 1 d . . .
H04G H 0.6533 -0.0206 0.8677 0.381 Uiso 1 1 calc R . .
H04H H 0.6375 0.0755 0.9434 0.381 Uiso 1 1 calc R . .
H04I H 0.6387 0.0857 0.8288 0.381 Uiso 1 1 calc R . .
C010 C 0.3095(4) 0.2991(3) 0.7281(3) 0.0514(10) Uani 1 1 d . . .
H01A H 0.3968 0.3356 0.7760 0.062 Uiso 1 1 calc R . .
I1S I -0.62700(18) 0.3015(2) 0.4431(2) 0.2589(12) Uani 0.50 1 d PD . 1
C1S C -0.535(2) 0.4293(12) 0.5639(11) 0.195(9) Uani 0.50 1 d PD . 1
H1SA H -0.4499 0.4102 0.5654 0.235 Uiso 0.50 1 d PR . 1
H1SB H -0.5312 0.4522 0.6360 0.235 Uiso 0.50 1 d PR . 1
C2S C -0.5000 0.5000 0.5000 0.62(2) Uani 1 2 d SD . 1
H2SA H -0.5813 0.5226 0.5043 0.743 Uiso 0.50 1 d PR . 1
H2SB H -0.5157 0.4723 0.4261 0.743 Uiso 0.50 1 d PR . 1
C3S C -0.3861(15) 0.5884(15) 0.5988(12) 0.746(16) Uani 0.50 1 d PD . 1
H3SA H -0.3120 0.5687 0.5789 0.895 Uiso 0.50 1 d PR . 1
H3SB H -0.3568 0.5997 0.6757 0.895 Uiso 0.50 1 d PR . 1
C4S C -0.4146(15) 0.6701(12) 0.5163(9) 0.280(7) Uani 0.50 1 d PD . 1
H4SA H -0.3304 0.7249 0.5497 0.420 Uiso 0.50 1 d PR . 1
H4SB H -0.4420 0.6598 0.4396 0.420 Uiso 0.50 1 d PR . 1
H4SC H -0.4873 0.6911 0.5375 0.420 Uiso 0.50 1 d PR . 1

loop_
_atom_site_aniso_label
_atom_site_aniso_U_11
_atom_site_aniso_U_22
_atom_site_aniso_U_33
_atom_site_aniso_U_23
_atom_site_aniso_U_13
_atom_site_aniso_U_12
Cu1 0.0370(4) 0.0374(4) 0.0476(4) 0.0009(3) 0.0158(3) 0.0032(3)
O1 0.0451(16) 0.0460(15) 0.0561(17) 0.0086(12) 0.0184(13) 0.0037(12)
C1 0.074(3) 0.068(3) 0.083(4) 0.009(3) 0.044(3) 0.010(3)
F1 0.103(6) 0.119(7) 0.097(6) -0.054(5) 0.042(5) 0.002(5)
F2 0.191(8) 0.070(5) 0.194(10) -0.013(6) 0.165(7) -0.006(6)
F3 0.216(9) 0.145(8) 0.112(6) 0.058(5) 0.081(6) 0.145(7)
F1A 0.189(10) 0.041(4) 0.231(15) 0.022(6) 0.153(10) 0.020(5)
F2A 0.196(13) 0.197(14) 0.066(6) -0.012(7) 0.039(7) 0.104(10)
F3A 0.097(5) 0.107(6) 0.158(9) -0.010(6) 0.086(6) 0.028(5)
C2 0.046(2) 0.057(3) 0.044(2) 0.0086(19) 0.0135(19) 0.011(2)
C3 0.058(3) 0.056(3) 0.072(3) 0.010(2) 0.037(2) 0.004(2)
C4 0.050(2) 0.048(2) 0.049(2) 0.0071(19) 0.018(2) -0.0013(19)
C5 0.087(4) 0.059(3) 0.086(4) 0.010(3) 0.047(3) 0.002(3)
F4 0.195(8) 0.066(5) 0.130(8) -0.045(5) 0.124(7) -0.059(5)
F5 0.069(5) 0.050(4) 0.184(10) 0.004(5) 0.070(5) -0.009(3)
F6 0.192(14) 0.106(8) 0.194(11) 0.098(7) 0.006(9) -0.007(8)
F4A 0.095(7) 0.050(5) 0.206(13) 0.059(6) 0.070(7) 0.026(4)
F5A 0.131(10) 0.094(7) 0.176(10) 0.033(6) 0.118(8) 0.001(6)
F6A 0.176(10) 0.110(9) 0.076(7) 0.010(6) -0.022(7) -0.078(7)
O2 0.0491(16) 0.0472(15) 0.0505(16) 0.0005(12) 0.0186(14) 0.0002(12)
Cu2 0.0611(4) 0.0445(4) 0.0523(4) 0.0125(3) 0.0334(3) 0.0215(3)
O3 0.0716(18) 0.0402(14) 0.0570(16) 0.0103(12) 0.0370(15) 0.0178(13)
C6 0.114(4) 0.060(3) 0.069(3) 0.025(2) 0.052(3) 0.033(3)
F7 0.118(7) 0.220(13) 0.068(6) 0.058(6) 0.041(5) 0.070(8)
F8 0.137(7) 0.111(8) 0.116(6) 0.059(6) 0.064(6) 0.001(6)
F9 0.177(9) 0.058(4) 0.044(4) 0.007(3) 0.049(5) 0.017(5)
F7A 0.206(14) 0.045(5) 0.110(7) 0.027(4) 0.089(8) 0.033(6)
F8A 0.227(11) 0.140(11) 0.117(8) 0.068(7) 0.131(7) 0.117(9)
F9A 0.213(12) 0.211(11) 0.069(6) 0.076(7) 0.081(7) 0.159(10)
C7 0.073(3) 0.034(2) 0.057(3) 0.0084(18) 0.032(2) 0.0080(19)
C8 0.079(3) 0.053(2) 0.068(3) 0.015(2) 0.050(2) 0.019(2)
C9 0.054(2) 0.033(2) 0.057(3) -0.0005(18) 0.028(2) 0.0061(17)
C10 0.066(3) 0.052(3) 0.068(3) 0.004(2) 0.032(3) 0.013(2)
F10 0.139(6) 0.037(5) 0.331(13) 0.083(6) 0.142(7) 0.053(5)
F11 0.090(5) 0.138(7) 0.164(8) 0.090(6) 0.097(5) 0.056(5)
F12 0.089(2) 0.167(3) 0.125(3) -0.037(3) 0.009(2) 0.067(2)
F10A 0.089(4) 0.022(4) 0.150(6) 0.037(4) 0.065(4) 0.034(3)
F11A 0.164(9) 0.156(9) 0.096(6) 0.031(5) 0.090(6) 0.121(7)
O4 0.0556(16) 0.0439(15) 0.0521(16) 0.0049(12) 0.0288(14) 0.0153(12)
O01 0.0488(17) 0.0486(16) 0.0634(18) 0.0019(13) 0.0176(14) 0.0041(13)
N1 0.049(2) 0.0394(17) 0.056(2) 0.0037(15) 0.0214(17) 0.0058(15)
C01 0.080(3) 0.032(2) 0.054(2) 0.0100(18) 0.027(2) 0.0089(19)
C02 0.099(4) 0.059(3) 0.081(3) 0.021(2) 0.046(3) 0.004(3)
C03 0.091(3) 0.037(2) 0.069(3) 0.002(2) 0.023(3) 0.012(2)
C04 0.067(3) 0.039(2) 0.053(2) 0.0115(18) 0.022(2) 0.0188(19)
C05 0.099(4) 0.060(3) 0.061(3) 0.021(2) 0.028(3) 0.036(3)
C06 0.085(3) 0.056(3) 0.065(3) 0.014(2) 0.037(3) 0.024(2)
N2 0.055(2) 0.0435(18) 0.0482(19) 0.0060(15) 0.0156(17) 0.0129(16)
O02 0.0525(18) 0.0564(17) 0.069(2) 0.0049(15) 0.0105(16) 0.0123(15)
C07 0.048(2) 0.040(2) 0.045(2) 0.0066(17) 0.0189(18) 0.0099(18)
C08 0.043(2) 0.037(2) 0.042(2) 0.0064(16) 0.0137(17) 0.0105(17)
C09 0.050(2) 0.037(2) 0.050(2) 0.0096(17) 0.0163(19) 0.0089(17)
N3 0.052(2) 0.0370(17) 0.0484(19) 0.0045(14) 0.0138(16) 0.0105(15)
N4 0.062(2) 0.0410(18) 0.048(2) 0.0004(15) 0.0162(17) 0.0191(16)
C041 0.069(3) 0.064(3) 0.072(3) 0.001(2) 0.017(3) 0.036(2)
C042 0.203(7) 0.153(6) 0.112(5) 0.056(4) 0.054(5) 0.137(6)
C043 0.202(10) 0.269(12) 0.132(7) 0.075(7) 0.030(7) 0.153(10)
C044 0.207(12) 0.132(8) 0.46(2) 0.074(11) 0.159(15) 0.058(9)
C010 0.053(2) 0.045(2) 0.045(2) -0.0071(18) 0.0135(19) 0.0074(19)
I1S 0.1355(12) 0.311(3) 0.354(3) 0.082(2) 0.1005(16) 0.1048(16)
C1S 0.32(2) 0.26(2) 0.132(13) 0.112(14) 0.159(15) 0.178(19)
C2S 0.76(3) 1.03(6) 0.079(11) 0.02(2) 0.012(19) 0.83(4)
C3S 0.235(15) 1.90(5) 0.62(2) 1.08(3) 0.319(14) 0.61(2)
C4S 0.379(14) 0.63(2) 0.123(7) 0.306(9) 0.221(7) 0.479(14)

loop_
_atom_type_symbol
_atom_type_description
_atom_type_scat_dispersion_real
_atom_type_scat_dispersion_imag
_atom_type_scat_source
C C 0.0033 0.0016 'International Tables Vol C Tables 4.2.6.8 and 6.1.1.4'
H H 0.0000 0.0000 'International Tables Vol C Tables 4.2.6.8 and 6.1.1.4'
N N 0.0061 0.0033 'International Tables Vol C Tables 4.2.6.8 and 6.1.1.4'
O O 0.0106 0.0060 'International Tables Vol C Tables 4.2.6.8 and 6.1.1.4'
F F 0.0171 0.0103 'International Tables Vol C Tables 4.2.6.8 and 6.1.1.4'
Cu Cu 0.3201 1.2651 'International Tables Vol C Tables 4.2.6.8 and 6.1.1.4'
I I -0.4742 1.8119 'International Tables Vol C Tables 4.2.6.8 and 6.1.1.4'

loop_
_geom_angle_atom_site_label_1
_geom_angle_atom_site_label_2
_geom_angle_atom_site_label_3
_geom_angle
_geom_angle_site_symmetry_1
_geom_angle_site_symmetry_3
_geom_angle_publ_flag
O2 Cu1 O2 180.0 . 2_667 ?
O2 Cu1 O1 89.68(11) . 2_667 ?
O2 Cu1 O1 90.32(11) 2_667 2_667 ?
O2 Cu1 O1 90.32(11) . . ?
O2 Cu1 O1 89.68(11) 2_667 . ?
O1 Cu1 O1 179.997(2) 2_667 . ?
O2 Cu1 O01 86.21(10) . 2_667 ?
O2 Cu1 O01 93.79(10) 2_667 2_667 ?
O1 Cu1 O01 98.56(10) 2_667 2_667 ?
O1 Cu1 O01 81.44(10) . 2_667 ?
O2 Cu1 O01 93.79(10) . . ?
O2 Cu1 O01 86.21(10) 2_667 . ?
O1 Cu1 O01 81.43(10) 2_667 . ?
O1 Cu1 O01 98.56(10) . . ?
O01 Cu1 O01 180.0 2_667 . ?
C2 O1 Cu1 124.5(3) . . ?
F1A C1 F2A 112.3(11) . . ?
F1A C1 F2 121.2(9) . . ?
F2A C1 F2 69.4(8) . . ?
F1A C1 F3 24.3(9) . . ?
F2A C1 F3 131.3(10) . . ?
F2 C1 F3 109.6(9) . . ?
F1A C1 F3A 104.6(9) . . ?
F2A C1 F3A 104.2(10) . . ?
F2 C1 F3A 34.9(7) . . ?
F3 C1 F3A 84.1(9) . . ?
F1A C1 F1 79.2(9) . . ?
F2A C1 F1 39.6(8) . . ?
F2 C1 F1 104.8(8) . . ?
F3 C1 F1 103.0(8) . . ?
F3A C1 F1 135.5(8) . . ?
F1A C1 C2 114.8(8) . . ?
F2A C1 C2 111.4(7) . . ?
F2 C1 C2 118.2(6) . . ?
F3 C1 C2 110.8(7) . . ?
F3A C1 C2 108.8(6) . . ?
F1 C1 C2 109.2(6) . . ?
F2A F1 C1 63.7(10) . . ?
F2A F1 F1A 103.9(14) . . ?
C1 F1 F1A 46.6(5) . . ?
F3A F2 C1 75.2(13) . . ?
F3A F2 F2A 128.5(17) . . ?
C1 F2 F2A 53.7(7) . . ?
F1A F3 C1 69(2) . . ?
F1A F3 F3A 111(3) . . ?
C1 F3 F3A 48.8(6) . . ?
F3 F1A C1 87(2) . . ?
F3 F1A F1 139(3) . . ?
C1 F1A F1 54.1(7) . . ?
F1 F2A C1 76.8(14) . . ?
F1 F2A F2 126.5(17) . . ?
C1 F2A F2 56.9(7) . . ?
F2 F3A C1 69.9(12) . . ?
F2 F3A F3 105.9(15) . . ?
C1 F3A F3 47.1(6) . . ?
O1 C2 C3 127.9(4) . . ?
O1 C2 C1 113.7(4) . . ?
C3 C2 C1 118.4(4) . . ?
C2 C3 C4 122.6(4) . . ?
O2 C4 C3 127.3(4) . . ?
O2 C4 C5 114.1(4) . . ?
C3 C4 C5 118.6(4) . . ?
F5A C5 F4A 102.3(11) . . ?
F5A C5 F4 121.8(9) . . ?
F4A C5 F4 87.5(10) . . ?
F5A C5 F6A 108.4(11) . . ?
F4A C5 F6A 110.9(11) . . ?
F4 C5 F6A 24.3(11) . . ?
F5A C5 F5 21.1(11) . . ?
F4A C5 F5 121.3(10) . . ?
F4 C5 F5 110.1(9) . . ?
F6A C5 F5 91.6(10) . . ?
F5A C5 F6 85.6(12) . . ?
F4A C5 F6 18.8(14) . . ?
F4 C5 F6 103.5(11) . . ?
F6A C5 F6 125.2(11) . . ?
F5 C5 F6 105.8(11) . . ?
F5A C5 C4 116.1(8) . . ?
F4A C5 C4 110.0(7) . . ?
F4 C5 C4 113.4(7) . . ?
F6A C5 C4 108.9(7) . . ?
F5 C5 C4 112.3(6) . . ?
F6 C5 C4 111.1(8) . . ?
F6A F4 C5 82(2) . . ?
F6A F4 F4A 126(3) . . ?
C5 F4 F4A 45.8(6) . . ?
F5A F5 C5 62(3) . . ?
C5 F6 F5A 43.1(7) . . ?
C5 F4A F4 46.8(7) . . ?
F5 F5A C5 97(4) . . ?
F5 F5A F6 145(4) . . ?
C5 F5A F6 51.3(8) . . ?
F4 F6A C5 74(2) . . ?
C4 O2 Cu1 125.9(3) . . ?
O4 Cu2 O4 180.0 2_556 . ?
O4 Cu2 O3 92.25(11) 2_556 2_556 ?
O4 Cu2 O3 87.75(11) . 2_556 ?
O4 Cu2 O3 87.75(11) 2_556 . ?
O4 Cu2 O3 92.25(11) . . ?
O3 Cu2 O3 180.0 2_556 . ?
C7 O3 Cu2 123.8(3) . . ?
F7A C6 F9A 83.8(11) . . ?
F7A C6 F7 102.7(11) . . ?
F9A C6 F7 23.8(11) . . ?
F7A C6 F9 120.3(10) . . ?
F9A C6 F9 112.0(10) . . ?
F7 C6 F9 89.9(9) . . ?
F7A C6 F8A 104.3(11) . . ?
F9A C6 F8A 123.8(10) . . ?
F7 C6 F8A 104.6(10) . . ?
F9 C6 F8A 19.2(11) . . ?
F7A C6 F8 23.2(11) . . ?
F9A C6 F8 106.8(11) . . ?
F7 C6 F8 124.1(10) . . ?
F9 C6 F8 107.4(10) . . ?
F8A C6 F8 88.8(10) . . ?
F7A C6 C7 114.0(8) . . ?
F9A C6 C7 110.6(8) . . ?
F7 C6 C7 114.3(8) . . ?
F9 C6 C7 112.5(7) . . ?
F8A C6 C7 115.5(7) . . ?
F8 C6 C7 107.2(7) . . ?
F9A F7 C6 77(3) . . ?
F7A F8 C6 64(2) . . ?
F8 F7A C6 93(3) . . ?
F8 F7A F9A 142(3) . . ?
C6 F7A F9A 49.5(8) . . ?
F7 F9A C6 79(3) . . ?
F7 F9A F7A 116(4) . . ?
C6 F9A F7A 46.7(8) . . ?
O3 C7 C8 128.3(4) . . ?
O3 C7 C6 114.5(4) . . ?
C8 C7 C6 117.2(4) . . ?
C9 C8 C7 122.1(4) . . ?
O4 C9 C8 128.3(4) . . ?
O4 C9 C10 112.7(4) . . ?
C8 C9 C10 119.0(4) . . ?
F10 C10 F11 116.8(11) . . ?
F10 C10 F12 105.5(9) . . ?
F11 C10 F12 97.1(6) . . ?
F10 C10 F11A 104.7(11) . . ?
F11 C10 F11A 18.2(9) . . ?
F12 C10 F11A 114.4(7) . . ?
F10 C10 F10A 5.6(13) . . ?
F11 C10 F10A 111.6(8) . . ?
F12 C10 F10A 105.0(6) . . ?
F11A C10 F10A 100.1(8) . . ?
F10 C10 C9 108.1(8) . . ?
F11 C10 C9 116.7(7) . . ?
F12 C10 C9 111.6(4) . . ?
F11A C10 C9 112.0(6) . . ?
F10A C10 C9 113.2(6) . . ?
C9 O4 Cu2 124.5(3) . . ?
N1 O01 Cu1 124.4(2) . . ?
O01 N1 C07 124.4(3) . . ?
O01 N1 C01 122.3(3) . . ?
C07 N1 C01 112.2(3) . . ?
N1 C01 C03 110.5(3) . . ?
N1 C01 C02 104.9(4) . . ?
C03 C01 C02 110.0(4) . . ?
N1 C01 C04 100.7(3) . . ?
C03 C01 C04 116.3(4) . . ?
C02 C01 C04 113.5(4) . . ?
N2 C04 C05 109.4(3) . . ?
N2 C04 C06 105.7(3) . . ?
C05 C04 C06 110.9(4) . . ?
N2 C04 C01 100.4(3) . . ?
C05 C04 C01 115.6(4) . . ?
C06 C04 C01 113.7(4) . . ?
O02 N2 C07 124.8(3) . . ?
O02 N2 C04 122.5(3) . . ?
C07 N2 C04 112.0(3) . . ?
N1 C07 N2 107.7(3) . . ?
N1 C07 C08 126.2(3) . . ?
N2 C07 C08 126.1(3) . . ?
C010 C08 C09 103.4(3) . . ?
C010 C08 C07 127.8(3) . . ?
C09 C08 C07 128.7(3) . . ?
N3 C09 C08 111.7(3) . . ?
C09 N3 N4 105.1(3) . . ?
C010 N4 N3 111.6(3) . . ?
C010 N4 C041 127.5(4) . . ?
N3 N4 C041 120.9(3) . . ?
C042 C041 N4 115.2(4) . . ?
C041 C042 C043 113.4(6) . . ?
C044 C043 C042 111.8(13) . . ?
N4 C010 C08 108.2(3) . . ?
C4S I1S C3S 78.7(12) 2_466 2_466 ?
C4S I1S C1S 20.2(13) 2_466 . ?
C3S I1S C1S 65.5(7) 2_466 . ?
C2S C1S C4S 100.9(9) . 2_466 ?
C2S C1S C3S 52.8(7) . 2_466 ?
C4S C1S C3S 53.6(7) 2_466 2_466 ?
C2S C1S I1S 98.3(7) . . ?
C4S C1S I1S 8.0(5) 2_466 . ?
C3S C1S I1S 48.3(6) 2_466 . ?
C1S C2S C1S 179.998(4) . 2_466 ?
C1S C2S C3S 80.9(8) . 2_466 ?
C1S C2S C3S 99.1(8) 2_466 2_466 ?
C1S C2S C3S 99.1(8) . . ?
C1S C2S C3S 80.9(8) 2_466 . ?
C3S C2S C3S 179.997(4) 2_466 . ?
C2S C3S I1S 109.2(6) . 2_466 ?
C2S C3S C4S 88.2(8) . . ?
I1S C3S C4S 21.0(6) 2_466 . ?
C2S C3S C1S 46.3(6) . 2_466 ?
I1S C3S C1S 66.2(6) 2_466 2_466 ?
C4S C3S C1S 46.3(7) . 2_466 ?
I1S C4S C1S 151.8(18) 2_466 2_466 ?
I1S C4S C3S 80.3(11) 2_466 . ?
C1S C4S C3S 80.1(11) 2_466 . ?

loop_
_geom_bond_atom_site_label_1
_geom_bond_atom_site_label_2
_geom_bond_distance
_geom_bond_site_symmetry_2
_geom_bond_publ_flag
Cu1 O2 1.965(3) . ?
Cu1 O2 1.965(3) 2_667 ?
Cu1 O1 1.994(3) 2_667 ?
Cu1 O1 1.994(3) . ?
Cu1 O01 2.304(3) 2_667 ?
Cu1 O01 2.304(3) . ?
O1 C2 1.246(5) . ?
C1 F1A 1.214(11) . ?
C1 F2A 1.246(11) . ?
C1 F2 1.296(11) . ?
C1 F3 1.300(13) . ?
C1 F3A 1.334(11) . ?
C1 F1 1.353(11) . ?
C1 C2 1.524(6) . ?
F1 F2A 0.885(17) . ?
F1 F1A 1.641(18) . ?
F2 F3A 0.790(16) . ?
F2 F2A 1.448(16) . ?
F3 F1A 0.54(2) . ?
F3 F3A 1.764(18) . ?
C2 C3 1.379(5) . ?
C3 C4 1.381(6) . ?
C4 O2 1.252(5) . ?
C4 C5 1.529(6) . ?
C5 F5A 1.216(15) . ?
C5 F4A 1.238(12) . ?
C5 F4 1.259(11) . ?
C5 F6A 1.299(12) . ?
C5 F5 1.367(15) . ?
C5 F6 1.389(17) . ?
F4 F6A 0.54(2) . ?
F4 F4A 1.726(19) . ?
F5 F5A 0.50(2) . ?
F6 F5A 1.77(2) . ?
Cu2 O4 1.944(3) 2_556 ?
Cu2 O4 1.944(3) . ?
Cu2 O3 1.975(3) 2_556 ?
Cu2 O3 1.975(3) . ?
O3 C7 1.246(5) . ?
C6 F7A 1.238(13) . ?
C6 F9A 1.294(18) . ?
C6 F7 1.301(14) . ?
C6 F9 1.287(13) . ?
C6 F8A 1.311(15) . ?
C6 F8 1.377(14) . ?
C6 C7 1.526(6) . ?
F7 F9A 0.53(2) . ?
F8 F7A 0.54(3) . ?
F7A F9A 1.69(2) . ?
C7 C8 1.387(6) . ?
C8 C9 1.378(6) . ?
C9 O4 1.258(5) . ?
C9 C10 1.521(6) . ?
C10 F10 1.080(11) . ?
C10 F11 1.269(11) . ?
C10 F12 1.308(5) . ?
C10 F11A 1.323(12) . ?
C10 F10A 1.445(9) . ?
O01 N1 1.298(4) . ?
N1 C07 1.350(5) . ?
N1 C01 1.493(5) . ?
C01 C03 1.518(5) . ?
C01 C02 1.544(6) . ?
C01 C04 1.546(6) . ?
C04 N2 1.505(5) . ?
C04 C05 1.510(5) . ?
C04 C06 1.522(6) . ?
N2 O02 1.269(4) . ?
N2 C07 1.357(5) . ?
C07 C08 1.418(5) . ?
C08 C010 1.386(5) . ?
C08 C09 1.407(5) . ?
C09 N3 1.321(5) . ?
N3 N4 1.361(4) . ?
N4 C010 1.323(5) . ?
N4 C041 1.460(5) . ?
C041 C042 1.413(8) . ?
C042 C043 1.584(10) . ?
C043 C044 1.177(13) . ?
I1S C4S 0.600(16) 2_466 ?
I1S C3S 1.653(16) 2_466 ?
I1S C1S 2.025(15) . ?
C1S C2S 1.474(13) . ?
C1S C4S 1.48(2) 2_466 ?
C1S C3S 2.01(2) 2_466 ?
C2S C1S 1.474(13) 2_466 ?
C2S C3S 1.624(18) 2_466 ?
C2S C3S 1.624(18) . ?
C3S I1S 1.653(16) 2_466 ?
C3S C4S 1.645(13) . ?
C3S C1S 2.01(2) 2_466 ?
C4S I1S 0.600(16) 2_466 ?
C4S C1S 1.48(2) 2_466 ?
